data_2224375
loop_
_publ_author_name
'Suchetan, P. A.'
'Gowda, B. Thimme'
'Foro, Sabine'
'Fuess, Hartmut'

_publ_section_title
;
 <i>N</i>-(4-Chlorobenzoyl)benzenesulfonamide
;
_journal_coeditor_code NG2687
_journal_issue 12
_journal_name_full 'Acta Crystallographica Section E'
_journal_page_first o3156
_journal_paper_doi 10.1107/S1600536809048399
_journal_volume 65
_journal_year 2009
_chemical_formula_iupac 'C13 H10 Cl N O3 S'
_chemical_formula_moiety 'C13 H10 Cl N O3 S'
_chemical_formula_sum 'C13 H10 Cl N O3 S'
_chemical_formula_weight 295.73
_chemical_name_systematic
;
<i>N</i>-(4-Chlorobenzoyl)benzenesulfonamide
;
_space_group_IT_number 2
_symmetry_cell_setting triclinic
_symmetry_space_group_name_Hall '-P 1'
_symmetry_space_group_name_H-M 'P -1'
_atom_sites_solution_hydrogens geom
_atom_sites_solution_primary direct
_atom_sites_solution_secondary difmap
_audit_creation_method SHELXL-97
_cell_angle_alpha 86.666(9)
_cell_angle_beta 83.903(9)
_cell_angle_gamma 81.823(8)
_cell_formula_units_Z 2
_cell_length_a 5.4176(4)
_cell_length_b 10.7170(10)
_cell_length_c 10.9800(10)
_cell_measurement_reflns_used 25
_cell_measurement_temperature 296(2)
_cell_measurement_theta_max 21.02
_cell_measurement_theta_min 5.89
_cell_volume 626.85(10)
_computing_cell_refinement 'CAD-4-PC (Enraf--Nonius, 1996)'
_computing_data_collection 'CAD-4-PC (Enraf--Nonius, 1996)'
_computing_data_reduction 'REDU4 (Stoe & Cie, 1987)'
_computing_molecular_graphics 'PLATON (Spek, 2009)'
_computing_publication_material 'SHELXL97 (Sheldrick, 2008)'
_computing_structure_refinement 'SHELXL97 (Sheldrick, 2008)'
_computing_structure_solution 'SHELXS97 (Sheldrick, 2008)'
_diffrn_ambient_temperature 296(2)
_diffrn_measured_fraction_theta_full 1.000
_diffrn_measured_fraction_theta_max 1.000
_diffrn_measurement_device_type 'Enraf--Nonius CAD-4'
_diffrn_measurement_method \w/2\q
_diffrn_radiation_monochromator graphite
_diffrn_radiation_source 'fine-focus sealed tube'
_diffrn_radiation_type CuK\a
_diffrn_radiation_wavelength 1.54180
_diffrn_reflns_av_R_equivalents 0.0137
_diffrn_reflns_av_sigmaI/netI 0.0145
_diffrn_reflns_limit_h_max 6
_diffrn_reflns_limit_h_min 0
_diffrn_reflns_limit_k_max 12
_diffrn_reflns_limit_k_min -12
_diffrn_reflns_limit_l_max 13
_diffrn_reflns_limit_l_min -13
_diffrn_reflns_number 2490
_diffrn_reflns_theta_full 66.91
_diffrn_reflns_theta_max 66.91
_diffrn_reflns_theta_min 4.05
_diffrn_standards_decay_% 1.5
_diffrn_standards_interval_time 120
_diffrn_standards_number 3
_exptl_absorpt_coefficient_mu 4.298
_exptl_absorpt_correction_T_max 0.4381
_exptl_absorpt_correction_T_min 0.2321
_exptl_absorpt_correction_type psi-scan
_exptl_absorpt_process_details '(North <i>et al.</i>,  1968)'
_exptl_crystal_colour colourless
_exptl_crystal_density_diffrn 1.567
_exptl_crystal_density_method 'not measured'
_exptl_crystal_description rod
_exptl_crystal_F_000 304
_exptl_crystal_size_max 0.48
_exptl_crystal_size_mid 0.42
_exptl_crystal_size_min 0.23
_refine_diff_density_max 0.573
_refine_diff_density_min -0.520
_refine_ls_extinction_coef 0.063(5)
_refine_ls_extinction_expression Fc^*^=kFc[1+0.001xFc^2^\l^3^/sin(2\q)]^-1/4^
_refine_ls_extinction_method 'SHELXL97 (Sheldrick, 2008)'
_refine_ls_goodness_of_fit_ref 1.065
_refine_ls_hydrogen_treatment constr
_refine_ls_matrix_type full
_refine_ls_number_parameters 173
_refine_ls_number_reflns 2233
_refine_ls_number_restraints 0
_refine_ls_restrained_S_all 1.065
_refine_ls_R_factor_all 0.0536
_refine_ls_R_factor_gt 0.0509
_refine_ls_shift/su_max 0.001
_refine_ls_shift/su_mean 0.000
_refine_ls_structure_factor_coef Fsqd
_refine_ls_weighting_details 'calc w=1/[\s^2^(Fo^2^)+(0.1034P)^2^+0.2756P] where P=(Fo^2^+2Fc^2^)/3'
_refine_ls_weighting_scheme calc
_refine_ls_wR_factor_gt 0.1481
_refine_ls_wR_factor_ref 0.1515
_reflns_number_gt 2058
_reflns_number_total 2233
_reflns_threshold_expression I>2sigma(I)
_cod_data_source_file ng2687.cif
_cod_data_source_block I
_cod_original_cell_volume 626.85(9)
_cod_database_code 2224375
_cod_database_fobs_code 2224375

loop_
_symmetry_equiv_pos_as_xyz
'x, y, z'
'-x, -y, -z'

loop_
_atom_site_type_symbol
_atom_site_label
_atom_site_fract_x
_atom_site_fract_y
_atom_site_fract_z
_atom_site_U_iso_or_equiv
_atom_site_adp_type
_atom_site_calc_flag
_atom_site_refinement_flags
_atom_site_occupancy
_atom_site_disorder_assembly
_atom_site_disorder_group
C C1 0.5435(4) 0.1733(2) 0.8771(2) 0.0411(6) Uani d . 1 . .
C C2 0.7400(5) 0.0803(3) 0.8980(3) 0.0532(7) Uani d . 1 . .
H H2 0.8601 0.0939 0.9485 0.064 Uiso calc R 1 . .
C C3 0.7552(6) -0.0338(3) 0.8426(3) 0.0630(8) Uani d . 1 . .
H H3 0.8860 -0.0976 0.8562 0.076 Uiso calc R 1 . .
C C4 0.5779(6) -0.0531(3) 0.7674(3) 0.0583(7) Uani d . 1 . .
H H4 0.5904 -0.1295 0.7296 0.070 Uiso calc R 1 . .
C C5 0.3821(6) 0.0403(3) 0.7480(3) 0.0555(7) Uani d . 1 . .
H H5 0.2622 0.0263 0.6976 0.067 Uiso calc R 1 . .
C C6 0.3620(5) 0.1542(3) 0.8027(2) 0.0469(6) Uani d . 1 . .
H H6 0.2292 0.2171 0.7900 0.056 Uiso calc R 1 . .
C C7 0.6462(5) 0.4535(2) 0.7460(2) 0.0408(6) Uani d . 1 . .
C C8 0.7940(4) 0.5520(2) 0.6881(2) 0.0387(5) Uani d . 1 . .
C C9 0.7425(5) 0.5974(3) 0.5720(2) 0.0519(7) Uani d . 1 . .
H H9 0.6201 0.5657 0.5343 0.062 Uiso calc R 1 . .
C C10 0.8682(6) 0.6884(3) 0.5111(2) 0.0534(7) Uani d . 1 . .
H H10 0.8306 0.7190 0.4332 0.064 Uiso calc R 1 . .
C C11 1.0517(5) 0.7341(2) 0.5673(2) 0.0441(6) Uani d . 1 . .
C C12 1.1054(5) 0.6914(3) 0.6829(3) 0.0472(6) Uani d . 1 . .
H H12 1.2279 0.7236 0.7201 0.057 Uiso calc R 1 . .
C C13 0.9770(5) 0.6006(2) 0.7438(2) 0.0426(6) Uani d . 1 . .
H H13 1.0125 0.5716 0.8224 0.051 Uiso calc R 1 . .
N N1 0.7013(4) 0.4043(2) 0.8612(2) 0.0465(5) Uani d . 1 . .
H H1N 0.8365 0.4200 0.8882 0.056 Uiso calc R 1 . .
O O1 0.2646(4) 0.37670(19) 0.95259(19) 0.0590(6) Uani d . 1 . .
O O2 0.6378(5) 0.2966(2) 1.05960(18) 0.0655(6) Uani d . 1 . .
O O3 0.4823(4) 0.41570(18) 0.69711(17) 0.0524(5) Uani d . 1 . .
Cl Cl1 1.21303(15) 0.84797(7) 0.48922(7) 0.0649(3) Uani d . 1 . .
S S1 0.51961(12) 0.31704(6) 0.94915(5) 0.0456(3) Uani d . 1 . .

loop_
_atom_site_aniso_label
_atom_site_aniso_U_11
_atom_site_aniso_U_22
_atom_site_aniso_U_33
_atom_site_aniso_U_12
_atom_site_aniso_U_13
_atom_site_aniso_U_23
C1 0.0404(12) 0.0423(12) 0.0425(13) -0.0149(10) -0.0024(10) 0.0009(10)
C2 0.0439(13) 0.0557(15) 0.0621(16) -0.0112(11) -0.0109(12) -0.0003(12)
C3 0.0506(16) 0.0514(16) 0.084(2) -0.0013(13) -0.0019(15) -0.0026(15)
C4 0.0625(17) 0.0472(14) 0.0670(19) -0.0216(13) 0.0094(14) -0.0117(13)
C5 0.0557(16) 0.0611(17) 0.0556(16) -0.0258(13) -0.0056(12) -0.0081(13)
C6 0.0426(13) 0.0506(14) 0.0499(14) -0.0117(11) -0.0082(11) -0.0012(11)
C7 0.0434(12) 0.0408(12) 0.0395(12) -0.0072(10) -0.0069(10) -0.0038(10)
C8 0.0381(12) 0.0398(12) 0.0383(12) -0.0042(9) -0.0063(9) -0.0011(9)
C9 0.0573(15) 0.0600(16) 0.0433(14) -0.0180(13) -0.0168(12) 0.0031(12)
C10 0.0609(16) 0.0624(16) 0.0395(13) -0.0154(13) -0.0141(11) 0.0104(12)
C11 0.0405(12) 0.0437(13) 0.0462(13) -0.0046(10) 0.0013(10) 0.0000(10)
C12 0.0408(13) 0.0540(14) 0.0487(14) -0.0125(11) -0.0068(10) -0.0003(11)
C13 0.0410(12) 0.0507(14) 0.0373(12) -0.0086(10) -0.0094(10) 0.0024(10)
N1 0.0553(12) 0.0473(11) 0.0426(12) -0.0213(10) -0.0150(9) 0.0043(9)
O1 0.0572(12) 0.0569(11) 0.0598(12) -0.0047(9) 0.0063(9) -0.0078(9)
O2 0.0992(17) 0.0649(13) 0.0407(11) -0.0339(12) -0.0190(10) 0.0066(9)
O3 0.0527(11) 0.0588(11) 0.0511(10) -0.0204(9) -0.0174(8) 0.0049(8)
Cl1 0.0664(5) 0.0603(5) 0.0678(5) -0.0208(3) 0.0014(4) 0.0134(4)
S1 0.0579(5) 0.0457(4) 0.0362(4) -0.0166(3) -0.0057(3) -0.0003(3)

loop_
_atom_type_symbol
_atom_type_description
_atom_type_scat_dispersion_real
_atom_type_scat_dispersion_imag
_atom_type_scat_source
C C 0.0181 0.0091 'International Tables Vol C Tables 4.2.6.8 and 6.1.1.4'
H H 0.0000 0.0000 'International Tables Vol C Tables 4.2.6.8 and 6.1.1.4'
N N 0.0311 0.0180 'International Tables Vol C Tables 4.2.6.8 and 6.1.1.4'
O O 0.0492 0.0322 'International Tables Vol C Tables 4.2.6.8 and 6.1.1.4'
Cl Cl 0.3639 0.7018 'International Tables Vol C Tables 4.2.6.8 and 6.1.1.4'
S S 0.3331 0.5567 'International Tables Vol C Tables 4.2.6.8 and 6.1.1.4'

loop_
_geom_angle_atom_site_label_1
_geom_angle_atom_site_label_2
_geom_angle_atom_site_label_3
_geom_angle_site_symmetry_1
_geom_angle_site_symmetry_3
_geom_angle
_geom_angle_publ_flag
C2 C1 C6 . . 121.3(2) ?
C2 C1 S1 . . 119.1(2) ?
C6 C1 S1 . . 119.5(2) ?
C1 C2 C3 . . 118.8(3) ?
C1 C2 H2 . . 120.6 ?
C3 C2 H2 . . 120.6 ?
C4 C3 C2 . . 120.3(3) ?
C4 C3 H3 . . 119.8 ?
C2 C3 H3 . . 119.8 ?
C3 C4 C5 . . 120.1(3) ?
C3 C4 H4 . . 119.9 ?
C5 C4 H4 . . 119.9 ?
C4 C5 C6 . . 120.6(3) ?
C4 C5 H5 . . 119.7 ?
C6 C5 H5 . . 119.7 ?
C5 C6 C1 . . 118.8(3) ?
C5 C6 H6 . . 120.6 ?
C1 C6 H6 . . 120.6 ?
O3 C7 N1 . . 119.6(2) ?
O3 C7 C8 . . 122.9(2) ?
N1 C7 C8 . . 117.5(2) ?
C9 C8 C13 . . 118.9(2) ?
C9 C8 C7 . . 116.9(2) ?
C13 C8 C7 . . 124.2(2) ?
C10 C9 C8 . . 121.3(2) ?
C10 C9 H9 . . 119.4 ?
C8 C9 H9 . . 119.4 ?
C9 C10 C11 . . 118.9(2) ?
C9 C10 H10 . . 120.5 ?
C11 C10 H10 . . 120.5 ?
C12 C11 C10 . . 121.0(2) ?
C12 C11 Cl1 . . 120.2(2) ?
C10 C11 Cl1 . . 118.8(2) ?
C11 C12 C13 . . 119.7(2) ?
C11 C12 H12 . . 120.2 ?
C13 C12 H12 . . 120.2 ?
C12 C13 C8 . . 120.2(2) ?
C12 C13 H13 . . 119.9 ?
C8 C13 H13 . . 119.9 ?
C7 N1 S1 . . 123.18(18) ?
C7 N1 H1N . . 118.4 ?
S1 N1 H1N . . 118.4 ?
O2 S1 O1 . . 119.60(14) ?
O2 S1 N1 . . 103.57(12) ?
O1 S1 N1 . . 109.22(12) ?
O2 S1 C1 . . 109.18(12) ?
O1 S1 C1 . . 108.42(12) ?
N1 S1 C1 . . 106.02(11) ?

loop_
_geom_bond_atom_site_label_1
_geom_bond_atom_site_label_2
_geom_bond_site_symmetry_2
_geom_bond_distance
_geom_bond_publ_flag
C1 C2 . 1.379(4) ?
C1 C6 . 1.387(4) ?
C1 S1 . 1.755(2) ?
C2 C3 . 1.385(4) ?
C2 H2 . 0.9300 ?
C3 C4 . 1.376(5) ?
C3 H3 . 0.9300 ?
C4 C5 . 1.376(5) ?
C4 H4 . 0.9300 ?
C5 C6 . 1.377(4) ?
C5 H5 . 0.9300 ?
C6 H6 . 0.9300 ?
C7 O3 . 1.212(3) ?
C7 N1 . 1.387(3) ?
C7 C8 . 1.488(3) ?
C8 C9 . 1.381(3) ?
C8 C13 . 1.393(4) ?
C9 C10 . 1.371(4) ?
C9 H9 . 0.9300 ?
C10 C11 . 1.383(4) ?
C10 H10 . 0.9300 ?
C11 C12 . 1.371(4) ?
C11 Cl1 . 1.735(3) ?
C12 C13 . 1.377(4) ?
C12 H12 . 0.9300 ?
C13 H13 . 0.9300 ?
N1 S1 . 1.653(2) ?
N1 H1N . 0.8600 ?
O1 S1 . 1.435(2) ?
O2 S1 . 1.422(2) ?

loop_
_geom_hbond_atom_site_label_D
_geom_hbond_atom_site_label_H
_geom_hbond_atom_site_label_A
_geom_hbond_site_symmetry_A
_geom_hbond_distance_DH
_geom_hbond_distance_HA
_geom_hbond_distance_DA
_geom_hbond_angle_DHA
N1 H1N O1 1_655 0.86 2.47 3.281(3) 157.7

loop_
_geom_torsion_atom_site_label_1
_geom_torsion_atom_site_label_2
_geom_torsion_atom_site_label_3
_geom_torsion_atom_site_label_4
_geom_torsion_site_symmetry_1
_geom_torsion_site_symmetry_2
_geom_torsion_site_symmetry_3
_geom_torsion_site_symmetry_4
_geom_torsion
_geom_torsion_publ_flag
C6 C1 C2 C3 . . . . 0.4(4) ?
S1 C1 C2 C3 . . . . 178.9(2) ?
C1 C2 C3 C4 . . . . 0.4(5) ?
C2 C3 C4 C5 . . . . -0.8(5) ?
C3 C4 C5 C6 . . . . 0.5(5) ?
C4 C5 C6 C1 . . . . 0.3(4) ?
C2 C1 C6 C5 . . . . -0.8(4) ?
S1 C1 C6 C5 . . . . -179.2(2) ?
O3 C7 C8 C9 . . . . -1.9(4) ?
N1 C7 C8 C9 . . . . 178.1(2) ?
O3 C7 C8 C13 . . . . 177.6(3) ?
N1 C7 C8 C13 . . . . -2.4(4) ?
C13 C8 C9 C10 . . . . 0.3(4) ?
C7 C8 C9 C10 . . . . 179.8(3) ?
C8 C9 C10 C11 . . . . 0.7(4) ?
C9 C10 C11 C12 . . . . -1.2(4) ?
C9 C10 C11 Cl1 . . . . 179.3(2) ?
C10 C11 C12 C13 . . . . 0.7(4) ?
Cl1 C11 C12 C13 . . . . -179.7(2) ?
C11 C12 C13 C8 . . . . 0.2(4) ?
C9 C8 C13 C12 . . . . -0.8(4) ?
C7 C8 C13 C12 . . . . 179.8(2) ?
O3 C7 N1 S1 . . . . -12.7(3) ?
C8 C7 N1 S1 . . . . 167.24(17) ?
C7 N1 S1 O2 . . . . -175.7(2) ?
C7 N1 S1 O1 . . . . -47.2(2) ?
C7 N1 S1 C1 . . . . 69.4(2) ?
C2 C1 S1 O2 . . . . -26.5(3) ?
C6 C1 S1 O2 . . . . 151.9(2) ?
C2 C1 S1 O1 . . . . -158.4(2) ?
C6 C1 S1 O1 . . . . 20.1(2) ?
C2 C1 S1 N1 . . . . 84.5(2) ?
C6 C1 S1 N1 . . . . -97.1(2) ?

loop_
_cod_related_entry_id
_cod_related_entry_database
_cod_related_entry_code
1 ChemSpider 1759281
